data_2243434
loop_
_publ_author_name
'Caracelli, Ignez'
'Zukerman-Schpector, Julio'
'Kwong, Huey Chong'
'Tiekink, Edward R. T.'

_publ_section_title
;
 Methyl
 3-[(1-benzyl-4-phenyl-1<i>H</i>-1,2,3-triazol-5-yl)formamido]propanoate:
 crystal structure, Hirshfeld surface analysis and computational chemistry
;
_journal_coeditor_code HB7921
_journal_issue 7
_journal_name_full 'Acta Crystallographica Section E'
_journal_page_first 1051
_journal_page_last 1056
_journal_paper_doi 10.1107/S2056989020007380
_journal_volume 76
_journal_year 2020
_chemical_formula_iupac 'C20 H20 N4 O3'
_chemical_formula_moiety 'C20 H20 N4 O3'
_chemical_formula_sum 'C20 H20 N4 O3'
_chemical_formula_weight 364.40
_chemical_name_systematic
;
Methyl 3-[(1-benzyl-4-phenyl-1<i>H</i>-1,2,3-triazol-5-yl)formamido]propanoate
;
_space_group_crystal_system monoclinic
_space_group_IT_number 14
_space_group_name_Hall '-P 2ybc'
_space_group_name_H-M_alt 'P 1 21/c 1'
_atom_sites_solution_hydrogens mixed
_atom_sites_solution_primary direct
_atom_sites_solution_secondary difmap
_audit_creation_method SHELXL-2018/3
_cell_angle_alpha 90
_cell_angle_beta 104.695(4)
_cell_angle_gamma 90
_cell_formula_units_Z 4
_cell_length_a 11.4312(14)
_cell_length_b 9.3013(10)
_cell_length_c 18.737(3)
_cell_measurement_reflns_used 6479
_cell_measurement_temperature 293(2)
_cell_measurement_theta_max 23.86
_cell_measurement_theta_min 2.46
_cell_volume 1927.0(4)
_computing_cell_refinement
;
SAINT (Bruker, 2009)
;
_computing_data_collection
;
APEX2 (Bruker, 2009)
;
_computing_data_reduction
;
SAINT (Bruker, 2009)
;
_computing_molecular_graphics
;
ORTEP-3 for Windows (Farrugia, 2012), DIAMOND (Brandenburg,
2006)
;
_computing_publication_material
;
<i>MarvinSketch</i> (ChemAxon, 2010) and publCIF (Westrip, 2010)
;
_computing_structure_refinement
;
<i>SHELXL2018/3</i> (Sheldrick, 2015)
;
_computing_structure_solution
;
SIR2014 (Burla <i>et al.</i>, 2015)
;
_diffrn_ambient_temperature 293(2)
_diffrn_measured_fraction_theta_full 0.999
_diffrn_measured_fraction_theta_max 0.990
_diffrn_measurement_device_type 'Bruker APEXII CCD'
_diffrn_measurement_method '\f and \w scans'
_diffrn_radiation_type MoK\a
_diffrn_radiation_wavelength 0.71073
_diffrn_reflns_av_R_equivalents 0.0663
_diffrn_reflns_av_unetI/netI 0.0426
_diffrn_reflns_limit_h_max 14
_diffrn_reflns_limit_h_min -14
_diffrn_reflns_limit_k_max 11
_diffrn_reflns_limit_k_min -11
_diffrn_reflns_limit_l_max 23
_diffrn_reflns_limit_l_min -23
_diffrn_reflns_number 24191
_diffrn_reflns_theta_full 25.242
_diffrn_reflns_theta_max 26.520
_diffrn_reflns_theta_min 1.842
_exptl_absorpt_coefficient_mu 0.087
_exptl_absorpt_correction_T_max 0.7454
_exptl_absorpt_correction_T_min 0.5442
_exptl_absorpt_correction_type multi-scan
_exptl_absorpt_process_details
;
(SADABS; Bruker 2009)
;
_exptl_crystal_colour colourless
_exptl_crystal_density_diffrn 1.256
_exptl_crystal_description irregular
_exptl_crystal_F_000 768
_exptl_crystal_size_max 0.463
_exptl_crystal_size_mid 0.308
_exptl_crystal_size_min 0.237
_refine_diff_density_max 0.231
_refine_diff_density_min -0.197
_refine_ls_extinction_coef 0.0267(19)
_refine_ls_extinction_expression Fc^*^=kFc[1+0.001xFc^2^\l^3^/sin(2\q)]^-1/4^
_refine_ls_extinction_method
;
SHELXL-2018/3 (Sheldrick 2015)
;
_refine_ls_goodness_of_fit_ref 1.084
_refine_ls_hydrogen_treatment mixed
_refine_ls_matrix_type full
_refine_ls_number_parameters 249
_refine_ls_number_reflns 3975
_refine_ls_number_restraints 1
_refine_ls_restrained_S_all 1.084
_refine_ls_R_factor_all 0.0975
_refine_ls_R_factor_gt 0.0771
_refine_ls_shift/su_max 0.000
_refine_ls_shift/su_mean 0.000
_refine_ls_structure_factor_coef Fsqd
_refine_ls_weighting_details 'w=1/[\s^2^(Fo^2^)+(0.0396P)^2^+3.4742P] where P=(Fo^2^+2Fc^2^)/3'
_refine_ls_weighting_scheme calc
_refine_ls_wR_factor_gt 0.1918
_refine_ls_wR_factor_ref 0.2035
_reflns_number_gt 2965
_reflns_number_total 3975
_reflns_threshold_expression 'I > 2\s(I)'
_cod_data_source_file hb7921sup1.cif
_cod_data_source_block I
_cod_original_cell_volume 1927.1(4)
_cod_original_sg_symbol_H-M 'P 21/c'
_cod_database_code 2243434
_shelx_space_group_comment
;
The symmetry employed for this shelxl refinement is uniquely defined
by the following loop, which should always be used as a source of
symmetry information in preference to the above space-group names.
They are only intended as comments.
;
_shelx_estimated_absorpt_t_min 0.961
_shelx_estimated_absorpt_t_max 0.980

loop_
_space_group_symop_operation_xyz
'x, y, z'
'-x, y+1/2, -z+1/2'
'-x, -y, -z'
'x, -y-1/2, z-1/2'

loop_
_atom_site_type_symbol
_atom_site_label
_atom_site_fract_x
_atom_site_fract_y
_atom_site_fract_z
_atom_site_U_iso_or_equiv
_atom_site_adp_type
_atom_site_calc_flag
_atom_site_occupancy
_atom_site_disorder_assembly
_atom_site_disorder_group
O O1 0.3969(2) 0.4513(3) 0.43041(14) 0.0558(7) Uani d 1 . .
O O2 0.6787(3) 0.0379(3) 0.5049(2) 0.0836(10) Uani d 1 . .
O O3 0.8198(3) 0.2035(3) 0.5160(2) 0.0829(10) Uani d 1 . .
N N1 0.1976(2) 0.4009(3) 0.49963(14) 0.0450(7) Uani d 1 . .
N N2 0.1426(3) 0.3888(4) 0.55460(17) 0.0635(9) Uani d 1 . .
N N3 0.2173(3) 0.3227(4) 0.60901(16) 0.0598(9) Uani d 1 . .
N N4 0.4356(2) 0.2164(3) 0.45617(14) 0.0409(6) Uani d 1 . .
H H4N 0.409(3) 0.143(2) 0.4749(18) 0.049 Uiso d 1 . .
C C1 0.3218(3) 0.2907(3) 0.58938(16) 0.0399(7) Uani d 1 . .
C C2 0.3086(3) 0.3412(3) 0.51805(16) 0.0370(7) Uani d 1 . .
C C3 0.1285(3) 0.4596(4) 0.42786(19) 0.0527(9) Uani d 1 . .
H H3A 0.180906 0.520492 0.407502 0.063 Uiso calc 1 . .
H H3B 0.062468 0.518335 0.435328 0.063 Uiso calc 1 . .
C C4 0.0785(3) 0.3410(4) 0.37406(18) 0.0482(8) Uani d 1 . .
C C5 0.1396(4) 0.2962(5) 0.3228(2) 0.0691(12) Uani d 1 . .
H H5 0.212880 0.338684 0.321872 0.083 Uiso calc 1 . .
C C6 0.0922(6) 0.1895(7) 0.2736(2) 0.0986(19) Uani d 1 . .
H H6 0.133334 0.158992 0.239445 0.118 Uiso calc 1 . .
C C7 -0.0168(7) 0.1276(7) 0.2749(3) 0.111(2) Uani d 1 . .
H H7 -0.049067 0.054764 0.241663 0.133 Uiso calc 1 . .
C C8 -0.0772(6) 0.1728(6) 0.3245(3) 0.1071(19) Uani d 1 . .
H H8 -0.151197 0.131428 0.324646 0.128 Uiso calc 1 . .
C C9 -0.0299(4) 0.2792(5) 0.3747(2) 0.0707(12) Uani d 1 . .
H H9 -0.071464 0.308948 0.408779 0.085 Uiso calc 1 . .
C C10 0.4213(3) 0.2167(3) 0.64097(16) 0.0410(7) Uani d 1 . .
C C11 0.3958(4) 0.1262(4) 0.69416(19) 0.0598(10) Uani d 1 . .
H H11 0.316046 0.112350 0.695971 0.072 Uiso calc 1 . .
C C12 0.4876(6) 0.0571(5) 0.7442(2) 0.0812(15) Uani d 1 . .
H H12 0.469542 -0.003111 0.779513 0.097 Uiso calc 1 . .
C C13 0.6056(5) 0.0765(5) 0.7421(2) 0.0787(15) Uani d 1 . .
H H13 0.667277 0.028938 0.775749 0.094 Uiso calc 1 . .
C C14 0.6325(4) 0.1658(5) 0.6906(2) 0.0679(12) Uani d 1 . .
H H14 0.712690 0.179290 0.689602 0.081 Uiso calc 1 . .
C C15 0.5411(3) 0.2367(4) 0.63968(18) 0.0489(8) Uani d 1 . .
H H15 0.560139 0.297321 0.604805 0.059 Uiso calc 1 . .
C C16 0.3854(3) 0.3416(3) 0.46468(16) 0.0357(7) Uani d 1 . .
C C17 0.5073(3) 0.1985(4) 0.40222(19) 0.0560(10) Uani d 1 . .
H H17A 0.469697 0.251931 0.357879 0.067 Uiso calc 1 . .
H H17B 0.508059 0.097734 0.389017 0.067 Uiso calc 1 . .
C C18 0.6360(3) 0.2500(4) 0.4315(2) 0.0601(10) Uani d 1 . .
H H18A 0.673282 0.260002 0.390743 0.072 Uiso calc 1 . .
H H18B 0.634970 0.344092 0.453692 0.072 Uiso calc 1 . .
C C19 0.7104(3) 0.1507(4) 0.4873(2) 0.0525(9) Uani d 1 . .
C C20 0.9011(5) 0.1147(7) 0.5700(4) 0.116(2) Uani d 1 . .
H H20A 0.864583 0.092823 0.609558 0.173 Uiso calc 1 . .
H H20B 0.975609 0.165410 0.589204 0.173 Uiso calc 1 . .
H H20C 0.917047 0.027061 0.547137 0.173 Uiso calc 1 . .

loop_
_atom_site_aniso_label
_atom_site_aniso_U_11
_atom_site_aniso_U_22
_atom_site_aniso_U_33
_atom_site_aniso_U_12
_atom_site_aniso_U_13
_atom_site_aniso_U_23
O1 0.0565(15) 0.0461(14) 0.0659(16) -0.0003(11) 0.0177(12) 0.0213(12)
O2 0.079(2) 0.0530(17) 0.114(3) -0.0147(15) 0.0151(18) 0.0224(17)
O3 0.0569(17) 0.071(2) 0.116(3) -0.0102(15) 0.0128(17) 0.0251(18)
N1 0.0430(15) 0.0491(16) 0.0420(14) 0.0096(13) 0.0092(12) -0.0051(12)
N2 0.0502(18) 0.092(3) 0.0525(18) 0.0146(18) 0.0204(15) -0.0114(18)
N3 0.0558(18) 0.082(2) 0.0465(17) 0.0083(17) 0.0218(14) -0.0051(16)
N4 0.0478(15) 0.0374(14) 0.0422(14) -0.0016(12) 0.0203(12) 0.0002(12)
C1 0.0442(17) 0.0411(17) 0.0365(15) 0.0006(14) 0.0140(13) -0.0057(13)
C2 0.0396(16) 0.0311(15) 0.0399(16) 0.0042(13) 0.0094(12) -0.0019(13)
C3 0.050(2) 0.048(2) 0.055(2) 0.0155(16) 0.0042(16) 0.0014(16)
C4 0.0507(19) 0.0495(19) 0.0407(17) 0.0144(16) 0.0048(14) 0.0016(15)
C5 0.076(3) 0.084(3) 0.049(2) 0.021(2) 0.018(2) 0.001(2)
C6 0.128(5) 0.113(5) 0.048(2) 0.037(4) 0.009(3) -0.024(3)
C7 0.133(5) 0.096(4) 0.079(4) 0.006(4) -0.019(4) -0.041(3)
C8 0.108(4) 0.094(4) 0.104(4) -0.032(3) -0.001(4) -0.024(4)
C9 0.062(3) 0.082(3) 0.064(2) -0.007(2) 0.009(2) -0.014(2)
C10 0.059(2) 0.0350(16) 0.0297(14) 0.0017(14) 0.0129(13) -0.0044(12)
C11 0.093(3) 0.052(2) 0.0417(19) 0.000(2) 0.0307(19) 0.0006(16)
C12 0.148(5) 0.060(3) 0.042(2) 0.021(3) 0.035(3) 0.0155(19)
C13 0.119(4) 0.070(3) 0.038(2) 0.037(3) 0.002(2) 0.0025(19)
C14 0.064(2) 0.078(3) 0.052(2) 0.019(2) -0.0025(18) -0.005(2)
C15 0.057(2) 0.048(2) 0.0388(17) 0.0015(16) 0.0058(15) 0.0003(15)
C16 0.0341(15) 0.0349(16) 0.0360(15) -0.0021(13) 0.0053(12) 0.0029(13)
C17 0.059(2) 0.069(2) 0.0475(19) 0.0052(19) 0.0267(17) -0.0019(17)
C18 0.058(2) 0.059(2) 0.072(2) 0.0023(19) 0.034(2) 0.015(2)
C19 0.055(2) 0.044(2) 0.066(2) -0.0056(17) 0.0293(18) 0.0014(17)
C20 0.068(3) 0.119(5) 0.145(5) 0.011(3) 0.000(3) 0.036(4)

loop_
_atom_type_symbol
_atom_type_description
_atom_type_scat_dispersion_real
_atom_type_scat_dispersion_imag
_atom_type_scat_source
C C 0.0033 0.0016 'International Tables Vol C Tables 4.2.6.8 and 6.1.1.4'
H H 0.0000 0.0000 'International Tables Vol C Tables 4.2.6.8 and 6.1.1.4'
N N 0.0061 0.0033 'International Tables Vol C Tables 4.2.6.8 and 6.1.1.4'
O O 0.0106 0.0060 'International Tables Vol C Tables 4.2.6.8 and 6.1.1.4'

loop_
_geom_angle_atom_site_label_1
_geom_angle_atom_site_label_2
_geom_angle_atom_site_label_3
_geom_angle_site_symmetry_1
_geom_angle_site_symmetry_3
_geom_angle
_geom_angle_publ_flag
C19 O3 C20 . . 116.5(4) ?
N2 N1 C2 . . 111.3(3) ?
N2 N1 C3 . . 118.9(3) ?
C2 N1 C3 . . 129.5(3) ?
N3 N2 N1 . . 107.3(3) ?
N2 N3 C1 . . 109.6(3) ?
C16 N4 C17 . . 121.3(3) ?
C16 N4 H4N . . 116(2) ?
C17 N4 H4N . . 121(2) ?
N3 C1 C2 . . 107.2(3) ?
N3 C1 C10 . . 120.6(3) ?
C2 C1 C10 . . 132.1(3) ?
N1 C2 C1 . . 104.6(3) ?
N1 C2 C16 . . 120.3(3) ?
C1 C2 C16 . . 135.2(3) ?
N1 C3 C4 . . 111.3(3) ?
N1 C3 H3A . . 109.4 ?
C4 C3 H3A . . 109.4 ?
N1 C3 H3B . . 109.4 ?
C4 C3 H3B . . 109.4 ?
H3A C3 H3B . . 108.0 ?
C9 C4 C5 . . 119.7(4) ?
C9 C4 C3 . . 119.5(3) ?
C5 C4 C3 . . 120.7(4) ?
C6 C5 C4 . . 120.0(5) ?
C6 C5 H5 . . 120.0 ?
C4 C5 H5 . . 120.0 ?
C5 C6 C7 . . 119.8(5) ?
C5 C6 H6 . . 120.1 ?
C7 C6 H6 . . 120.1 ?
C8 C7 C6 . . 120.0(5) ?
C8 C7 H7 . . 120.0 ?
C6 C7 H7 . . 120.0 ?
C7 C8 C9 . . 120.7(6) ?
C7 C8 H8 . . 119.7 ?
C9 C8 H8 . . 119.7 ?
C4 C9 C8 . . 119.7(5) ?
C4 C9 H9 . . 120.1 ?
C8 C9 H9 . . 120.1 ?
C15 C10 C11 . . 118.7(3) ?
C15 C10 C1 . . 122.0(3) ?
C11 C10 C1 . . 119.2(3) ?
C12 C11 C10 . . 120.5(4) ?
C12 C11 H11 . . 119.7 ?
C10 C11 H11 . . 119.7 ?
C13 C12 C11 . . 120.3(4) ?
C13 C12 H12 . . 119.8 ?
C11 C12 H12 . . 119.8 ?
C14 C13 C12 . . 120.0(4) ?
C14 C13 H13 . . 120.0 ?
C12 C13 H13 . . 120.0 ?
C13 C14 C15 . . 120.6(4) ?
C13 C14 H14 . . 119.7 ?
C15 C14 H14 . . 119.7 ?
C10 C15 C14 . . 119.9(4) ?
C10 C15 H15 . . 120.1 ?
C14 C15 H15 . . 120.1 ?
O1 C16 N4 . . 123.9(3) ?
O1 C16 C2 . . 120.8(3) ?
N4 C16 C2 . . 115.2(3) ?
N4 C17 C18 . . 112.1(3) ?
N4 C17 H17A . . 109.2 ?
C18 C17 H17A . . 109.2 ?
N4 C17 H17B . . 109.2 ?
C18 C17 H17B . . 109.2 ?
H17A C17 H17B . . 107.9 ?
C19 C18 C17 . . 112.9(3) ?
C19 C18 H18A . . 109.0 ?
C17 C18 H18A . . 109.0 ?
C19 C18 H18B . . 109.0 ?
C17 C18 H18B . . 109.0 ?
H18A C18 H18B . . 107.8 ?
O2 C19 O3 . . 122.7(4) ?
O2 C19 C18 . . 125.7(4) ?
O3 C19 C18 . . 111.6(3) ?
O3 C20 H20A . . 109.5 ?
O3 C20 H20B . . 109.5 ?
H20A C20 H20B . . 109.5 ?
O3 C20 H20C . . 109.5 ?
H20A C20 H20C . . 109.5 ?
H20B C20 H20C . . 109.5 ?

loop_
_geom_bond_atom_site_label_1
_geom_bond_atom_site_label_2
_geom_bond_site_symmetry_2
_geom_bond_distance
_geom_bond_publ_flag
O1 C16 . 1.231(4) ?
O2 C19 . 1.184(4) ?
O3 C19 . 1.324(5) ?
O3 C20 . 1.446(6) ?
N1 N2 . 1.341(4) ?
N1 C2 . 1.347(4) ?
N1 C3 . 1.480(4) ?
N2 N3 . 1.306(4) ?
N3 C1 . 1.368(4) ?
N4 C16 . 1.326(4) ?
N4 C17 . 1.464(4) ?
N4 H4N . 0.860(10) ?
C1 C2 . 1.388(4) ?
C1 C10 . 1.464(4) ?
C2 C16 . 1.489(4) ?
C3 C4 . 1.506(5) ?
C3 H3A . 0.9700 ?
C3 H3B . 0.9700 ?
C4 C9 . 1.368(5) ?
C4 C5 . 1.387(5) ?
C5 C6 . 1.370(7) ?
C5 H5 . 0.9300 ?
C6 C7 . 1.378(8) ?
C6 H6 . 0.9300 ?
C7 C8 . 1.358(8) ?
C7 H7 . 0.9300 ?
C8 C9 . 1.378(7) ?
C8 H8 . 0.9300 ?
C9 H9 . 0.9300 ?
C10 C15 . 1.388(5) ?
C10 C11 . 1.391(5) ?
C11 C12 . 1.376(6) ?
C11 H11 . 0.9300 ?
C12 C13 . 1.371(7) ?
C12 H12 . 0.9300 ?
C13 C14 . 1.366(6) ?
C13 H13 . 0.9300 ?
C14 C15 . 1.389(5) ?
C14 H14 . 0.9300 ?
C15 H15 . 0.9300 ?
C17 C18 . 1.511(5) ?
C17 H17A . 0.9700 ?
C17 H17B . 0.9700 ?
C18 C19 . 1.489(5) ?
C18 H18A . 0.9700 ?
C18 H18B . 0.9700 ?
C20 H20A . 0.9600 ?
C20 H20B . 0.9600 ?
C20 H20C . 0.9600 ?

loop_
_geom_hbond_atom_site_label_D
_geom_hbond_atom_site_label_H
_geom_hbond_atom_site_label_A
_geom_hbond_site_symmetry_A
_geom_hbond_distance_DH
_geom_hbond_distance_HA
_geom_hbond_distance_DA
_geom_hbond_angle_DHA
N4 H4N O2 3_656 0.86(3) 2.04(3) 2.884(4) 167(3)
C3 H3B N2 3_566 0.97 2.55 3.495(5) 165
C15 H15 O1 3_666 0.93 2.51 3.335(5) 148
C17 H17B Cg1 3_656 0.97 2.71 3.640(4) 161

loop_
_geom_torsion_atom_site_label_1
_geom_torsion_atom_site_label_2
_geom_torsion_atom_site_label_3
_geom_torsion_atom_site_label_4
_geom_torsion_site_symmetry_1
_geom_torsion_site_symmetry_2
_geom_torsion_site_symmetry_3
_geom_torsion_site_symmetry_4
_geom_torsion
_geom_torsion_publ_flag
C2 N1 N2 N3 . . . . 0.5(4) ?
C3 N1 N2 N3 . . . . 174.1(3) ?
N1 N2 N3 C1 . . . . -0.3(4) ?
N2 N3 C1 C2 . . . . -0.1(4) ?
N2 N3 C1 C10 . . . . 179.6(3) ?
N2 N1 C2 C1 . . . . -0.6(4) ?
C3 N1 C2 C1 . . . . -173.3(3) ?
N2 N1 C2 C16 . . . . 179.6(3) ?
C3 N1 C2 C16 . . . . 6.8(5) ?
N3 C1 C2 N1 . . . . 0.4(4) ?
C10 C1 C2 N1 . . . . -179.3(3) ?
N3 C1 C2 C16 . . . . -179.8(3) ?
C10 C1 C2 C16 . . . . 0.6(6) ?
N2 N1 C3 C4 . . . . -97.4(4) ?
C2 N1 C3 C4 . . . . 74.8(5) ?
N1 C3 C4 C9 . . . . 85.4(4) ?
N1 C3 C4 C5 . . . . -96.2(4) ?
C9 C4 C5 C6 . . . . -0.7(6) ?
C3 C4 C5 C6 . . . . -179.1(4) ?
C4 C5 C6 C7 . . . . 0.4(8) ?
C5 C6 C7 C8 . . . . 0.3(9) ?
C6 C7 C8 C9 . . . . -0.8(10) ?
C5 C4 C9 C8 . . . . 0.2(7) ?
C3 C4 C9 C8 . . . . 178.6(4) ?
C7 C8 C9 C4 . . . . 0.6(9) ?
N3 C1 C10 C15 . . . . -150.9(3) ?
C2 C1 C10 C15 . . . . 28.8(5) ?
N3 C1 C10 C11 . . . . 27.5(5) ?
C2 C1 C10 C11 . . . . -152.8(4) ?
C15 C10 C11 C12 . . . . -0.5(5) ?
C1 C10 C11 C12 . . . . -178.9(3) ?
C10 C11 C12 C13 . . . . 0.0(6) ?
C11 C12 C13 C14 . . . . 0.5(7) ?
C12 C13 C14 C15 . . . . -0.5(6) ?
C11 C10 C15 C14 . . . . 0.5(5) ?
C1 C10 C15 C14 . . . . 178.9(3) ?
C13 C14 C15 C10 . . . . 0.0(6) ?
C17 N4 C16 O1 . . . . -2.0(5) ?
C17 N4 C16 C2 . . . . 176.2(3) ?
N1 C2 C16 O1 . . . . 46.0(4) ?
C1 C2 C16 O1 . . . . -133.9(4) ?
N1 C2 C16 N4 . . . . -132.3(3) ?
C1 C2 C16 N4 . . . . 47.9(5) ?
C16 N4 C17 C18 . . . . 82.3(4) ?
N4 C17 C18 C19 . . . . 73.6(4) ?
C20 O3 C19 O2 . . . . 0.8(7) ?
C20 O3 C19 C18 . . . . -178.9(4) ?
C17 C18 C19 O2 . . . . 5.0(6) ?
C17 C18 C19 O3 . . . . -175.4(3) ?

_cod_database_fobs_code 2243434
